data_9014407
loop_
_publ_author_name
'Mills, S. J.'
'Whitfield, P. S.'
'Wilson, S. A.'
'Woodhouse, J. N.'
'Dipple, G. M.'
'Raudsepp, M.'
'Francis, C. A.'

_publ_section_title
;
 The crystal structure of stichtite, re-examination of barbertonite, and the
 nature of polytypism in MgCr hydrotalcites
 Note: Sample 92459, 2H1 polytype of stichtite = barbertonite
;
_journal_name_full 'American Mineralogist'
_journal_page_first 179
_journal_page_last 187
_journal_paper_doi 10.2138/am.2011.3531
_journal_volume 96
_journal_year 2011
_chemical_compound_source 'Barberton, South Africa'
_chemical_formula_sum 'C0.097 H3.224 Cr0.19 Mg0.81 O2.903'
_chemical_name_mineral Stichtite
_space_group_IT_number 194
_symmetry_space_group_name_Hall '-P 6c 2c'
_symmetry_space_group_name_H-M 'P 63/m m c'
_cell_angle_alpha 90
_cell_angle_beta 90
_cell_angle_gamma 120
_cell_formula_units_Z 2
_cell_length_a 3.09646
_cell_length_b 3.09646
_cell_length_c 15.627
_cell_volume 129.759
_database_code_amcsd 0018332
_exptl_crystal_density_diffrn 2.058
_cod_original_formula_sum '(Mg.81 Cr.19) O2.903 H3.224 C.097'
_cod_database_code 9014407

loop_
_space_group_symop_operation_xyz
x,y,z
-x,-x+y,1/2+z
x,x-y,1/2-z
-x+y,-x,1/2-z
x-y,x,1/2+z
-y,-x,z
y,x,-z
y,-x+y,-z
-y,x-y,z
x-y,-y,1/2+z
-x+y,y,1/2-z
x,y,1/2-z
-x,-y,1/2+z
x,x-y,z
-x,-x+y,-z
x-y,x,-z
-x+y,-x,z
y,x,1/2+z
-y,-x,1/2-z
-y,x-y,1/2-z
y,-x+y,1/2+z
-x+y,y,z
x-y,-y,-z
-x,-y,-z

loop_
_atom_site_label
_atom_site_fract_x
_atom_site_fract_y
_atom_site_fract_z
_atom_site_occupancy
_atom_site_U_iso_or_equiv
_atom_site_type_symbol
_atom_site_attached_hydrogens
Mg 0.00000 0.00000 0.00000 0.81000 0.02052 Mg 0
Cr 0.00000 0.00000 0.00000 0.19000 0.02052 Cr 0
O1 0.33333 0.66667 0.05890 1.00000 0.02153 O 0
H1 0.33333 0.66667 -0.00700 1.00000 0.02153 H 0
Wat2 0.23000 -0.23000 0.25000 0.20400 0.02153 O 2
CO3 0.33333 0.66667 0.25000 0.09700 0.02153 C 0
O3 0.33333 0.66667 0.25000 0.29100 0.02153 O 0

loop_
_cod_changelog_entry_id
_cod_changelog_entry_author
_cod_changelog_entry_date
_cod_changelog_entry_text
1
;cod-tools version 3.8.0
Id: cif_guess_AMCSD_atom_types 9581 2023-05-17 12:35:41Z saulius
;
2023-05-23T09:24:44+03:00
;Derived atom types and hydrogen counts
from atom names that follow the AMCSD naming convention
(Wat == water, O-H == hydroxyl).
;

loop_
_cod_related_entry_id
_cod_related_entry_database
_cod_related_entry_code
1 AMCSD 0018332

_cod_duplicate_entry 9014071
